data_2231589
loop_
_publ_author_name
'Fun, Hoong-Kun'
'Quah, Ching Kheng'
'Huang, Chengmei'
'Yu, Haitao'

_publ_section_title
;
 Methyl
 2,2'-dimethyl-4'-[2-(methylsulfanyl)ethyl]-1,3-dioxo-2,3-dihydro-1<i>H</i>,4'<i>H</i>-spiro[isoquinoline-4,5'-oxazole]-4'-carboxylate
;
_journal_coeditor_code LH5290
_journal_issue 9
_journal_name_full 'Acta Crystallographica Section E'
_journal_page_first o2216
_journal_page_last o2217
_journal_paper_doi 10.1107/S1600536811030133
_journal_volume 67
_journal_year 2011
_chemical_formula_iupac 'C18 H20 N2 O5 S'
_chemical_formula_moiety 'C18 H20 N2 O5 S'
_chemical_formula_sum 'C18 H20 N2 O5 S'
_chemical_formula_weight 376.42
_chemical_name_systematic
;
Methyl 2,2'-dimethyl-4'-[2-(methylsulfanyl)ethyl]-1,3-dioxo-2,3-
dihydro-1<i>H</i>,4'<i>H</i>-spiro[isoquinoline-4,5'-oxazole]-4'-carboxylate
;
_space_group_IT_number 14
_symmetry_cell_setting monoclinic
_symmetry_space_group_name_Hall '-P 2ybc'
_symmetry_space_group_name_H-M 'P 1 21/c 1'
_atom_sites_solution_hydrogens geom
_atom_sites_solution_primary direct
_atom_sites_solution_secondary difmap
_audit_creation_method SHELXL-97
_cell_angle_alpha 90.00
_cell_angle_beta 114.621(2)
_cell_angle_gamma 90.00
_cell_formula_units_Z 4
_cell_length_a 15.0052(15)
_cell_length_b 8.4548(8)
_cell_length_c 15.4915(15)
_cell_measurement_reflns_used 4051
_cell_measurement_temperature 100
_cell_measurement_theta_max 32.23
_cell_measurement_theta_min 2.81
_cell_volume 1786.7(3)
_computing_cell_refinement 'SAINT (Bruker, 2009)'
_computing_data_collection 'APEX2 (Bruker, 2009)'
_computing_data_reduction 'SAINT (Bruker, 2009)'
_computing_molecular_graphics 'SHELXTL (Sheldrick, 2008)'
_computing_publication_material 'SHELXTL (Sheldrick, 2008) and PLATON (Spek, 2009)'
_computing_structure_refinement 'SHELXTL (Sheldrick, 2008)'
_computing_structure_solution 'SHELXTL (Sheldrick, 2008)'
_diffrn_ambient_temperature 100
_diffrn_measured_fraction_theta_full 0.990
_diffrn_measured_fraction_theta_max 0.990
_diffrn_measurement_device_type 'Bruker APEXII DUO CCD area-detector'
_diffrn_measurement_method '\f and \w'
_diffrn_radiation_monochromator graphite
_diffrn_radiation_source 'fine-focus sealed tube'
_diffrn_radiation_type MoK\a
_diffrn_radiation_wavelength 0.71073
_diffrn_reflns_av_R_equivalents 0.0464
_diffrn_reflns_av_sigmaI/netI 0.0458
_diffrn_reflns_limit_h_max 19
_diffrn_reflns_limit_h_min -19
_diffrn_reflns_limit_k_max 10
_diffrn_reflns_limit_k_min -10
_diffrn_reflns_limit_l_max 11
_diffrn_reflns_limit_l_min -20
_diffrn_reflns_number 14571
_diffrn_reflns_theta_full 27.50
_diffrn_reflns_theta_max 27.50
_diffrn_reflns_theta_min 2.81
_diffrn_standards_number 0
_exptl_absorpt_coefficient_mu 0.213
_exptl_absorpt_correction_T_max 0.9705
_exptl_absorpt_correction_T_min 0.9626
_exptl_absorpt_correction_type multi-scan
_exptl_absorpt_process_details '(<i>SADABS</i>; Bruker, 2009)'
_exptl_crystal_colour colourless
_exptl_crystal_density_diffrn 1.399
_exptl_crystal_density_method 'not measured'
_exptl_crystal_description block
_exptl_crystal_F_000 792
_exptl_crystal_size_max 0.18
_exptl_crystal_size_mid 0.166
_exptl_crystal_size_min 0.141
_refine_diff_density_max 0.366
_refine_diff_density_min -0.321
_refine_ls_extinction_method none
_refine_ls_goodness_of_fit_ref 1.034
_refine_ls_hydrogen_treatment constr
_refine_ls_matrix_type full
_refine_ls_number_parameters 251
_refine_ls_number_reflns 4063
_refine_ls_number_restraints 5
_refine_ls_restrained_S_all 1.033
_refine_ls_R_factor_all 0.0524
_refine_ls_R_factor_gt 0.0419
_refine_ls_shift/su_max 0.001
_refine_ls_shift/su_mean 0.001
_refine_ls_structure_factor_coef Fsqd
_refine_ls_weighting_details 'calc w=1/[\s^2^(Fo^2^)+(0.0626P)^2^+0.5509P] where P=(Fo^2^+2Fc^2^)/3'
_refine_ls_weighting_scheme calc
_refine_ls_wR_factor_gt 0.1105
_refine_ls_wR_factor_ref 0.1195
_reflns_number_gt 3343
_reflns_number_total 4063
_reflns_threshold_expression I>2\s(I)
_cod_data_source_file lh5290.cif
_cod_data_source_block I
_cod_original_sg_symbol_H-M 'P 21/c'
_cod_database_code 2231589
_cod_database_fobs_code 2231589

loop_
_symmetry_equiv_pos_as_xyz
'x, y, z'
'-x, y+1/2, -z+1/2'
'-x, -y, -z'
'x, -y-1/2, z-1/2'

loop_
_atom_site_type_symbol
_atom_site_label
_atom_site_fract_x
_atom_site_fract_y
_atom_site_fract_z
_atom_site_U_iso_or_equiv
_atom_site_adp_type
_atom_site_calc_flag
_atom_site_refinement_flags
_atom_site_occupancy
_atom_site_symmetry_multiplicity
_atom_site_disorder_assembly
_atom_site_disorder_group
S S1 0.27696(3) 1.10762(5) 0.32691(3) 0.02485(13) Uani d . 1 1 A .
O O1 0.33441(10) 0.50297(14) 0.39092(8) 0.0279(3) Uani d . 1 1 . .
O O2 0.46168(9) 0.36107(18) 0.18390(11) 0.0383(3) Uani d . 1 1 . .
O O3 0.14782(8) 0.46617(13) 0.26111(8) 0.0221(3) Uani d . 1 1 . .
N N1 0.39944(10) 0.44834(16) 0.28567(10) 0.0217(3) Uani d . 1 1 . .
N N2 0.10538(10) 0.70860(16) 0.19482(10) 0.0235(3) Uani d . 1 1 A .
C C1 0.32154(12) 0.47773(18) 0.30951(11) 0.0194(3) Uani d . 1 1 . .
C C2 0.38950(12) 0.38490(19) 0.19925(12) 0.0231(3) Uani d . 1 1 . .
C C3 0.28965(11) 0.33921(18) 0.13157(11) 0.0185(3) Uani d . 1 1 . .
C C4 0.27876(13) 0.24490(19) 0.05343(12) 0.0244(4) Uani d . 1 1 . .
H H4A 0.3335 0.2156 0.0435 0.029 Uiso calc R 1 1 . .
C C5 0.18662(14) 0.1955(2) -0.00886(12) 0.0295(4) Uani d . 1 1 . .
H H5A 0.1792 0.1324 -0.0606 0.035 Uiso calc R 1 1 . .
C C6 0.10523(14) 0.2401(2) 0.00594(13) 0.0306(4) Uani d . 1 1 . .
H H6A 0.0433 0.2056 -0.0357 0.037 Uiso calc R 1 1 . .
C C7 0.11511(12) 0.3360(2) 0.08231(12) 0.0248(4) Uani d . 1 1 . .
H H7A 0.0599 0.3668 0.0910 0.030 Uiso calc R 1 1 . .
C C8 0.20750(11) 0.38568(17) 0.14568(11) 0.0168(3) Uani d . 1 1 . .
C C9 0.22153(11) 0.49560(18) 0.22694(11) 0.0168(3) Uani d . 1 1 A .
C C10 0.08495(13) 0.5926(2) 0.23464(13) 0.0257(4) Uani d . 1 1 . .
C C11 0.20146(11) 0.67886(18) 0.19522(11) 0.0176(3) Uani d . 1 1 . .
C C12 0.27506(12) 0.79601(18) 0.26518(11) 0.0201(3) Uani d . 1 1 A .
H H12A 0.2747 0.7840 0.3273 0.024 Uiso calc R 1 1 . .
H H12B 0.3405 0.7719 0.2710 0.024 Uiso calc R 1 1 . .
C C13 0.24935(14) 0.96755(19) 0.23154(12) 0.0244(4) Uani d . 1 1 . .
H H13A 0.1799 0.9736 0.1903 0.029 Uiso calc R 1 1 A .
H H13B 0.2851 0.9971 0.1944 0.029 Uiso calc R 1 1 . .
C C14 0.40732(16) 1.0840(2) 0.38860(16) 0.0436(5) Uani d . 1 1 . .
H H14A 0.4320 1.1541 0.4422 0.065 Uiso calc R 1 1 A .
H H14B 0.4376 1.1086 0.3465 0.065 Uiso calc R 1 1 . .
H H14C 0.4221 0.9767 0.4101 0.065 Uiso calc R 1 1 . .
O O4A 0.2865(2) 0.6950(4) 0.0984(2) 0.0223(6) Uani d PD 0.882(5) 1 A 1
O O5A 0.1227(3) 0.7245(6) 0.0253(2) 0.0350(8) Uani d PD 0.882(5) 1 A 1
C C15A 0.19637(16) 0.7028(3) 0.09603(17) 0.0182(5) Uani d PD 0.882(5) 1 A 1
C C16A 0.29113(18) 0.7026(3) 0.00803(15) 0.0350(6) Uani d PD 0.882(5) 1 A 1
H H16A 0.3583 0.6962 0.0169 0.053 Uiso calc PR 0.882(5) 1 A 1
H H16B 0.2633 0.8007 -0.0225 0.053 Uiso calc PR 0.882(5) 1 A 1
H H16C 0.2549 0.6160 -0.0308 0.053 Uiso calc PR 0.882(5) 1 A 1
O O4B 0.1389(17) 0.715(4) 0.0255(17) 0.018(5) Uiso d PD 0.118(5) 1 A 2
O O5B 0.3045(17) 0.707(4) 0.114(2) 0.028(7) Uiso d PD 0.118(5) 1 A 2
C C15B 0.2218(18) 0.697(5) 0.104(2) 0.045(5) Uiso d PD 0.118(5) 1 A 2
C C16B 0.1512(14) 0.732(2) -0.0598(13) 0.045(5) Uiso d PD 0.118(5) 1 A 2
H H16D 0.0883 0.7433 -0.1121 0.067 Uiso calc PR 0.118(5) 1 A 2
H H16E 0.1834 0.6394 -0.0695 0.067 Uiso calc PR 0.118(5) 1 A 2
H H16F 0.1905 0.8234 -0.0556 0.067 Uiso calc PR 0.118(5) 1 A 2
C C17 -0.00079(17) 0.5767(3) 0.2584(2) 0.0491(6) Uani d . 1 1 . .
H H17A -0.0411 0.6694 0.2377 0.074 Uiso calc R 1 1 . .
H H17B 0.0215 0.5650 0.3258 0.074 Uiso calc R 1 1 . .
H H17C -0.0383 0.4853 0.2270 0.074 Uiso calc R 1 1 . .
C C18 0.49909(13) 0.4745(2) 0.35923(15) 0.0379(5) Uani d . 1 1 . .
H H18A 0.5443 0.4075 0.3472 0.057 Uiso calc R 1 1 . .
H H18B 0.5008 0.4500 0.4204 0.057 Uiso calc R 1 1 . .
H H18C 0.5172 0.5832 0.3581 0.057 Uiso calc R 1 1 . .

loop_
_atom_site_aniso_label
_atom_site_aniso_U_11
_atom_site_aniso_U_22
_atom_site_aniso_U_33
_atom_site_aniso_U_12
_atom_site_aniso_U_13
_atom_site_aniso_U_23
S1 0.0334(2) 0.0158(2) 0.0250(2) 0.00124(15) 0.01191(19) -0.00212(15)
O1 0.0415(7) 0.0212(6) 0.0162(6) 0.0016(5) 0.0073(5) -0.0005(4)
O2 0.0252(7) 0.0440(8) 0.0519(9) -0.0037(6) 0.0221(7) -0.0092(7)
O3 0.0268(6) 0.0174(6) 0.0292(6) 0.0042(4) 0.0187(5) 0.0061(5)
N1 0.0173(6) 0.0205(7) 0.0218(7) -0.0020(5) 0.0025(6) 0.0003(5)
N2 0.0232(7) 0.0200(7) 0.0289(8) 0.0031(5) 0.0125(6) 0.0038(6)
C1 0.0255(8) 0.0123(7) 0.0182(8) -0.0006(6) 0.0070(7) 0.0008(6)
C2 0.0227(8) 0.0197(8) 0.0286(9) 0.0000(6) 0.0122(7) 0.0012(6)
C3 0.0226(8) 0.0161(7) 0.0172(7) 0.0009(6) 0.0088(6) 0.0021(6)
C4 0.0341(9) 0.0205(8) 0.0222(8) 0.0049(7) 0.0153(7) 0.0009(6)
C5 0.0424(10) 0.0229(9) 0.0185(8) 0.0027(7) 0.0080(8) -0.0040(6)
C6 0.0290(9) 0.0268(9) 0.0242(9) -0.0017(7) -0.0009(8) -0.0044(7)
C7 0.0204(8) 0.0228(8) 0.0265(9) 0.0011(6) 0.0052(7) -0.0005(7)
C8 0.0197(7) 0.0137(7) 0.0159(7) 0.0007(5) 0.0064(6) 0.0017(5)
C9 0.0202(7) 0.0145(7) 0.0174(7) -0.0001(5) 0.0095(6) 0.0002(5)
C10 0.0273(9) 0.0205(8) 0.0329(9) 0.0050(6) 0.0162(8) 0.0025(7)
C11 0.0229(8) 0.0135(7) 0.0167(7) 0.0015(6) 0.0085(6) 0.0022(6)
C12 0.0297(8) 0.0148(7) 0.0153(7) -0.0006(6) 0.0087(7) -0.0001(6)
C13 0.0356(9) 0.0159(8) 0.0193(8) -0.0006(6) 0.0091(7) 0.0009(6)
C14 0.0371(11) 0.0313(10) 0.0445(12) 0.0036(8) -0.0007(10) -0.0062(9)
O4A 0.0278(14) 0.0245(10) 0.0164(12) -0.0063(10) 0.0109(10) -0.0028(9)
O5A 0.0325(15) 0.0456(15) 0.0204(10) 0.0042(14) 0.0045(10) 0.0055(7)
C15A 0.0253(12) 0.0130(9) 0.0157(10) -0.0023(10) 0.0080(10) 0.0001(7)
C16A 0.0484(14) 0.0411(13) 0.0268(11) -0.0108(10) 0.0269(10) -0.0040(9)
C17 0.0464(12) 0.0363(11) 0.0867(18) 0.0122(9) 0.0496(13) 0.0174(11)
C18 0.0222(9) 0.0357(11) 0.0391(11) -0.0067(7) -0.0038(8) -0.0004(9)

loop_
_atom_type_symbol
_atom_type_description
_atom_type_scat_dispersion_real
_atom_type_scat_dispersion_imag
_atom_type_scat_source
C C 0.0033 0.0016 'International Tables Vol C Tables 4.2.6.8 and 6.1.1.4'
H H 0.0000 0.0000 'International Tables Vol C Tables 4.2.6.8 and 6.1.1.4'
N N 0.0061 0.0033 'International Tables Vol C Tables 4.2.6.8 and 6.1.1.4'
O O 0.0106 0.0060 'International Tables Vol C Tables 4.2.6.8 and 6.1.1.4'
S S 0.1246 0.1234 'International Tables Vol C Tables 4.2.6.8 and 6.1.1.4'

loop_
_geom_angle_atom_site_label_1
_geom_angle_atom_site_label_2
_geom_angle_atom_site_label_3
_geom_angle
C14 S1 C13 100.99(9)
C10 O3 C9 107.16(12)
C1 N1 C2 124.12(13)
C1 N1 C18 117.65(15)
C2 N1 C18 118.05(15)
C10 N2 C11 107.72(13)
O1 C1 N1 121.45(15)
O1 C1 C9 122.08(15)
N1 C1 C9 116.08(13)
O2 C2 N1 120.26(16)
O2 C2 C3 122.63(16)
N1 C2 C3 116.99(14)
C8 C3 C4 120.20(15)
C8 C3 C2 121.07(14)
C4 C3 C2 118.72(14)
C5 C4 C3 119.91(16)
C5 C4 H4A 120.0
C3 C4 H4A 120.0
C4 C5 C6 119.80(16)
C4 C5 H5A 120.1
C6 C5 H5A 120.1
C5 C6 C7 120.72(16)
C5 C6 H6A 119.6
C7 C6 H6A 119.6
C8 C7 C6 119.95(16)
C8 C7 H7A 120.0
C6 C7 H7A 120.0
C7 C8 C3 119.41(15)
C7 C8 C9 121.87(14)
C3 C8 C9 118.65(14)
O3 C9 C8 109.92(12)
O3 C9 C1 108.37(12)
C8 C9 C1 112.76(12)
O3 C9 C11 101.78(11)
C8 C9 C11 113.19(12)
C1 C9 C11 110.17(12)
N2 C10 O3 118.36(15)
N2 C10 C17 127.13(16)
O3 C10 C17 114.50(15)
N2 C11 C15A 109.81(14)
N2 C11 C12 108.00(13)
C15A C11 C12 110.16(15)
N2 C11 C15B 122.6(9)
C12 C11 C15B 102.6(12)
N2 C11 C9 103.00(12)
C15A C11 C9 111.08(15)
C12 C11 C9 114.46(12)
C15B C11 C9 106.7(15)
C13 C12 C11 111.29(13)
C13 C12 H12A 109.4
C11 C12 H12A 109.4
C13 C12 H12B 109.4
C11 C12 H12B 109.4
H12A C12 H12B 108.0
C12 C13 S1 113.78(11)
C12 C13 H13A 108.8
S1 C13 H13A 108.8
C12 C13 H13B 108.8
S1 C13 H13B 108.8
H13A C13 H13B 107.7
S1 C14 H14A 109.5
S1 C14 H14B 109.5
H14A C14 H14B 109.5
S1 C14 H14C 109.5
H14A C14 H14C 109.5
H14B C14 H14C 109.5
C15A O4A C16A 115.5(3)
O5A C15A O4A 124.6(3)
O5A C15A C11 125.5(2)
O4A C15A C11 109.9(2)
O4A C16A H16A 109.5
O4A C16A H16B 109.5
H16A C16A H16B 109.5
O4A C16A H16C 109.5
H16A C16A H16C 109.5
H16B C16A H16C 109.5
C15B O4B C16B 115(2)
O5B C15B O4B 129(3)
O5B C15B C11 118(2)
O4B C15B C11 112(2)
O4B C16B H16D 109.5
O4B C16B H16E 109.5
H16D C16B H16E 109.5
O4B C16B H16F 109.5
H16D C16B H16F 109.5
H16E C16B H16F 109.5
C10 C17 H17A 109.5
C10 C17 H17B 109.5
H17A C17 H17B 109.5
C10 C17 H17C 109.5
H17A C17 H17C 109.5
H17B C17 H17C 109.5
N1 C18 H18A 109.5
N1 C18 H18B 109.5
H18A C18 H18B 109.5
N1 C18 H18C 109.5
H18A C18 H18C 109.5
H18B C18 H18C 109.5

loop_
_geom_bond_atom_site_label_1
_geom_bond_atom_site_label_2
_geom_bond_distance
S1 C14 1.795(2)
S1 C13 1.8019(17)
O1 C1 1.213(2)
O2 C2 1.218(2)
O3 C10 1.3706(19)
O3 C9 1.4328(18)
N1 C1 1.387(2)
N1 C2 1.391(2)
N1 C18 1.471(2)
N2 C10 1.263(2)
N2 C11 1.461(2)
C1 C9 1.520(2)
C2 C3 1.478(2)
C3 C8 1.395(2)
C3 C4 1.401(2)
C4 C5 1.380(3)
C4 H4A 0.9300
C5 C6 1.386(3)
C5 H5A 0.9300
C6 C7 1.390(3)
C6 H6A 0.9300
C7 C8 1.389(2)
C7 H7A 0.9300
C8 C9 1.507(2)
C9 C11 1.615(2)
C10 C17 1.484(3)
C11 C15A 1.520(3)
C11 C12 1.542(2)
C11 C15B 1.57(3)
C12 C13 1.535(2)
C12 H12A 0.9700
C12 H12B 0.9700
C13 H13A 0.9700
C13 H13B 0.9700
C14 H14A 0.9600
C14 H14B 0.9600
C14 H14C 0.9600
O4A C15A 1.340(3)
O4A C16A 1.431(4)
O5A C15A 1.203(4)
C16A H16A 0.9600
C16A H16B 0.9600
C16A H16C 0.9600
O4B C15B 1.336(18)
O4B C16B 1.416(19)
O5B C15B 1.189(19)
C16B H16D 0.9600
C16B H16E 0.9600
C16B H16F 0.9600
C17 H17A 0.9600
C17 H17B 0.9600
C17 H17C 0.9600
C18 H18A 0.9600
C18 H18B 0.9600
C18 H18C 0.9600

loop_
_geom_hbond_atom_site_label_D
_geom_hbond_atom_site_label_H
_geom_hbond_atom_site_label_A
_geom_hbond_site_symmetry_A
_geom_hbond_distance_DH
_geom_hbond_distance_HA
_geom_hbond_distance_DA
_geom_hbond_angle_DHA
_geom_hbond_publ_flag
C18 H18C O2 2_655 0.9600 2.4900 3.436(2) 167.00 yes

loop_
_geom_torsion_atom_site_label_1
_geom_torsion_atom_site_label_2
_geom_torsion_atom_site_label_3
_geom_torsion_atom_site_label_4
_geom_torsion
C2 N1 C1 O1 165.16(15)
C18 N1 C1 O1 -9.9(2)
C2 N1 C1 C9 -21.8(2)
C18 N1 C1 C9 163.11(14)
C1 N1 C2 O2 -179.30(16)
C18 N1 C2 O2 -4.2(2)
C1 N1 C2 C3 -3.2(2)
C18 N1 C2 C3 171.80(15)
O2 C2 C3 C8 -171.88(16)
N1 C2 C3 C8 12.2(2)
O2 C2 C3 C4 9.5(3)
N1 C2 C3 C4 -166.48(14)
C8 C3 C4 C5 -1.1(2)
C2 C3 C4 C5 177.51(16)
C3 C4 C5 C6 0.3(3)
C4 C5 C6 C7 0.8(3)
C5 C6 C7 C8 -1.1(3)
C6 C7 C8 C3 0.3(2)
C6 C7 C8 C9 177.18(15)
C4 C3 C8 C7 0.8(2)
C2 C3 C8 C7 -177.81(15)
C4 C3 C8 C9 -176.15(14)
C2 C3 C8 C9 5.2(2)
C10 O3 C9 C8 -108.91(14)
C10 O3 C9 C1 127.45(13)
C10 O3 C9 C11 11.32(15)
C7 C8 C9 O3 33.2(2)
C3 C8 C9 O3 -149.93(13)
C7 C8 C9 C1 154.22(15)
C3 C8 C9 C1 -28.89(19)
C7 C8 C9 C11 -79.87(18)
C3 C8 C9 C11 97.02(16)
O1 C1 C9 O3 -28.3(2)
N1 C1 C9 O3 158.75(13)
O1 C1 C9 C8 -150.20(15)
N1 C1 C9 C8 36.83(18)
O1 C1 C9 C11 82.28(18)
N1 C1 C9 C11 -90.69(15)
C11 N2 C10 O3 -4.9(2)
C11 N2 C10 C17 174.1(2)
C9 O3 C10 N2 -5.1(2)
C9 O3 C10 C17 175.80(17)
C10 N2 C11 C15A 129.83(18)
C10 N2 C11 C12 -110.02(15)
C10 N2 C11 C15B 131.3(18)
C10 N2 C11 C9 11.44(17)
O3 C9 C11 N2 -13.71(14)
C8 C9 C11 N2 104.20(14)
C1 C9 C11 N2 -128.52(13)
O3 C9 C11 C15A -131.21(14)
C8 C9 C11 C15A -13.30(19)
C1 C9 C11 C15A 113.98(16)
O3 C9 C11 C12 103.26(14)
C8 C9 C11 C12 -138.83(14)
C1 C9 C11 C12 -11.55(17)
O3 C9 C11 C15B -144.0(9)
C8 C9 C11 C15B -26.1(9)
C1 C9 C11 C15B 101.2(9)
N2 C11 C12 C13 -64.30(16)
C15A C11 C12 C13 55.63(19)
C15B C11 C12 C13 66.5(13)
C9 C11 C12 C13 -178.36(13)
C11 C12 C13 S1 145.74(12)
C14 S1 C13 C12 61.63(15)
C16A O4A C15A O5A -4.5(5)
C16A O4A C15A C11 175.0(2)
N2 C11 C15A O5A -8.1(4)
C12 C11 C15A O5A -126.9(4)
C15B C11 C15A O5A 178(7)
C9 C11 C15A O5A 105.2(4)
N2 C11 C15A O4A 172.3(2)
C12 C11 C15A O4A 53.5(3)
C15B C11 C15A O4A -2(7)
C9 C11 C15A O4A -74.4(3)
C16B O4B C15B O5B 7(7)
C16B O4B C15B C11 -180(2)
N2 C11 C15B O5B 163(3)
C15A C11 C15B O5B 169(11)
C12 C11 C15B O5B 42(4)
C9 C11 C15B O5B -79(4)
N2 C11 C15B O4B -11(4)
C15A C11 C15B O4B -5(5)
C12 C11 C15B O4B -132(3)
C9 C11 C15B O4B 107(3)
